data_7203049
loop_
_publ_author_name
'Schmidtmann, Marc'
'Gutmann, Matthias J.'
'Middlemiss, Derek S.'
'Wilson, Chick C.'

_publ_section_title
;
 Towards proton transfer in hydrogen bonded molecular complexes: joint
 experimental and theoretical modelling and an energy scale for
 polymorphism
;
_journal_issue 9
_journal_name_full CrystEngComm
_journal_page_first 743
_journal_paper_doi 10.1039/b709136m
_journal_volume 9
_journal_year 2007
_chemical_formula_sum 'C14 H14 N4 O6'
_chemical_formula_weight 334.29
_chemical_name_systematic
;
?
;
_space_group_IT_number 15
_symmetry_cell_setting monoclinic
_symmetry_space_group_name_Hall '-C 2yc'
_symmetry_space_group_name_H-M 'C 1 2/c 1'
_atom_sites_solution_hydrogens difmap
_atom_sites_solution_primary direct
_atom_sites_solution_secondary difmap
_audit_creation_method SHELXL-97
_cell_angle_alpha 90.00
_cell_angle_beta 102.743(5)
_cell_angle_gamma 90.00
_cell_formula_units_Z 4
_cell_length_a 11.6911(12)
_cell_length_b 9.9945(10)
_cell_length_c 12.1366(12)
_cell_measurement_reflns_used 6224
_cell_measurement_temperature 100(2)
_cell_measurement_theta_max 33.95
_cell_measurement_theta_min 2.71
_cell_volume 1383.2(2)
_computing_structure_refinement 'SHELXL-97 (Sheldrick, 1997)'
_computing_structure_solution 'SHELXS-97 (Sheldrick, 1990)'
_diffrn_ambient_temperature 100(2)
_diffrn_measured_fraction_theta_full 0.985
_diffrn_measured_fraction_theta_max 0.985
_diffrn_measurement_device_type 'CCD area detector'
_diffrn_measurement_method 'phi and omega scans'
_diffrn_radiation_monochromator graphite
_diffrn_radiation_source 'fine-focus sealed tube'
_diffrn_radiation_type MoK\a
_diffrn_radiation_wavelength 0.71073
_diffrn_reflns_av_R_equivalents 0.0299
_diffrn_reflns_av_sigmaI/netI 0.0261
_diffrn_reflns_limit_h_max 18
_diffrn_reflns_limit_h_min -16
_diffrn_reflns_limit_k_max 15
_diffrn_reflns_limit_k_min -14
_diffrn_reflns_limit_l_max 19
_diffrn_reflns_limit_l_min -18
_diffrn_reflns_number 10080
_diffrn_reflns_theta_full 33.97
_diffrn_reflns_theta_max 33.97
_diffrn_reflns_theta_min 2.71
_exptl_absorpt_coefficient_mu 0.128
_exptl_absorpt_correction_type multi-scan
_exptl_crystal_colour colorless
_exptl_crystal_density_diffrn 1.605
_exptl_crystal_density_method 'not measured'
_exptl_crystal_description block/plate
_exptl_crystal_F_000 696
_refine_diff_density_max 0.593
_refine_diff_density_min -0.413
_refine_diff_density_rms 0.063
_refine_ls_extinction_method none
_refine_ls_goodness_of_fit_ref 1.088
_refine_ls_hydrogen_treatment mixed
_refine_ls_matrix_type full
_refine_ls_number_parameters 136
_refine_ls_number_reflns 2782
_refine_ls_number_restraints 0
_refine_ls_restrained_S_all 1.088
_refine_ls_R_factor_all 0.0383
_refine_ls_R_factor_gt 0.0356
_refine_ls_shift/su_max 0.000
_refine_ls_shift/su_mean 0.000
_refine_ls_structure_factor_coef Fsqd
_refine_ls_weighting_details 'calc w=1/[\s^2^(Fo^2^)+(0.0700P)^2^+0.4000P] where P=(Fo^2^+2Fc^2^)/3'
_refine_ls_weighting_scheme calc
_refine_ls_wR_factor_gt 0.1085
_refine_ls_wR_factor_ref 0.1110
_reflns_number_gt 2541
_reflns_number_total 2782
_reflns_threshold_expression >2sigma(I)
_cod_data_source_file b709136m.txt
_cod_data_source_block hain
_cod_original_sg_symbol_H-M C2/c
_cod_database_code 7203049

loop_
_symmetry_equiv_pos_as_xyz
'x, y, z'
'-x, y, -z+1/2'
'x+1/2, y+1/2, z'
'-x+1/2, y+1/2, -z+1/2'
'-x, -y, -z'
'x, -y, z-1/2'
'-x+1/2, -y+1/2, -z'
'x+1/2, -y+1/2, z-1/2'

loop_
_atom_site_label
_atom_site_type_symbol
_atom_site_fract_x
_atom_site_fract_y
_atom_site_fract_z
_atom_site_U_iso_or_equiv
_atom_site_adp_type
_atom_site_occupancy
_atom_site_symmetry_multiplicity
_atom_site_calc_flag
_atom_site_refinement_flags
_atom_site_disorder_assembly
_atom_site_disorder_group
O1 O 0.03766(6) 0.69269(5) 0.65610(5) 0.01817(13) Uani 1 1 d . . .
H1 H 0.0702(12) 0.6965(14) 0.5696(11) 0.027 Uiso 1 1 d . . .
O2 O 0.03862(5) 0.91687(5) 0.65053(4) 0.01576(12) Uani 1 1 d . . .
O3 O 0.24221(5) 0.63579(5) 0.11434(4) 0.01821(13) Uani 1 1 d . . .
N1 N 0.09980(5) 0.70119(6) 0.46765(5) 0.01273(12) Uani 1 1 d . . .
N2 N 0.17231(6) 0.84781(6) 0.09236(5) 0.01396(12) Uani 1 1 d . . .
C1 C 0.02189(6) 0.81062(7) 0.69427(5) 0.01222(13) Uani 1 1 d . . .
C2 C 0.11357(6) 0.59118(6) 0.40853(6) 0.01368(13) Uani 1 1 d . . .
H2 H 0.1024(11) 0.5062(13) 0.4403(10) 0.023(3) Uiso 1 1 d . . .
C3 C 0.14390(6) 0.59928(6) 0.30467(5) 0.01307(13) Uani 1 1 d . . .
H3 H 0.1510(11) 0.5163(15) 0.2610(11) 0.032(3) Uiso 1 1 d . . .
C4 C 0.16081(6) 0.72500(6) 0.26121(5) 0.01088(12) Uani 1 1 d . . .
C5 C 0.14666(6) 0.83853(7) 0.32325(6) 0.01256(13) Uani 1 1 d . . .
H4 H 0.1587(11) 0.9315(13) 0.3004(10) 0.025(3) Uiso 1 1 d . . .
C6 C 0.11572(6) 0.82208(7) 0.42605(6) 0.01288(13) Uani 1 1 d . . .
H5 H 0.1011(11) 0.8963(12) 0.4733(10) 0.020(3) Uiso 1 1 d . . .
C7 C 0.19487(6) 0.73316(6) 0.14917(5) 0.01180(13) Uani 1 1 d . . .
H6 H 0.1919(11) 0.8533(12) 0.0229(11) 0.023(3) Uiso 1 1 d . . .
H7 H 0.1327(13) 0.9144(14) 0.1164(11) 0.029(3) Uiso 1 1 d . . .

loop_
_atom_site_aniso_label
_atom_site_aniso_U_11
_atom_site_aniso_U_22
_atom_site_aniso_U_33
_atom_site_aniso_U_23
_atom_site_aniso_U_13
_atom_site_aniso_U_12
O1 0.0331(3) 0.0098(2) 0.0157(2) -0.00055(16) 0.0143(2) 0.00090(18)
O2 0.0240(3) 0.0107(2) 0.0145(2) 0.00114(15) 0.00851(19) -0.00189(16)
O3 0.0297(3) 0.0134(2) 0.0152(2) 0.00183(17) 0.0128(2) 0.00716(19)
N1 0.0162(3) 0.0122(2) 0.0110(2) 0.00053(18) 0.00560(19) 0.00134(18)
N2 0.0208(3) 0.0110(2) 0.0121(2) 0.00177(18) 0.0079(2) 0.00280(19)
C1 0.0161(3) 0.0104(3) 0.0111(3) 0.00031(18) 0.0050(2) -0.00015(19)
C2 0.0195(3) 0.0107(3) 0.0125(3) 0.00106(19) 0.0073(2) 0.0007(2)
C3 0.0189(3) 0.0100(3) 0.0118(3) -0.00011(19) 0.0066(2) 0.0011(2)
C4 0.0136(3) 0.0107(2) 0.0093(2) -0.00002(18) 0.00455(19) 0.00085(19)
C5 0.0174(3) 0.0103(2) 0.0113(2) -0.00018(19) 0.0060(2) 0.0000(2)
C6 0.0176(3) 0.0114(3) 0.0108(3) -0.00086(19) 0.0056(2) 0.0007(2)
C7 0.0153(3) 0.0108(3) 0.0104(2) 0.00005(19) 0.0052(2) 0.0010(2)

loop_
_atom_type_symbol
_atom_type_description
_atom_type_scat_dispersion_real
_atom_type_scat_dispersion_imag
_atom_type_scat_source
C C 0.0033 0.0016 'International Tables Vol C Tables 4.2.6.8 and 6.1.1.4'
H H 0.0000 0.0000 'International Tables Vol C Tables 4.2.6.8 and 6.1.1.4'
N N 0.0061 0.0033 'International Tables Vol C Tables 4.2.6.8 and 6.1.1.4'
O O 0.0106 0.0060 'International Tables Vol C Tables 4.2.6.8 and 6.1.1.4'

loop_
_geom_angle_atom_site_label_1
_geom_angle_atom_site_label_2
_geom_angle_atom_site_label_3
_geom_angle
_geom_angle_site_symmetry_1
_geom_angle_site_symmetry_3
_geom_angle_publ_flag
C1 O1 H1 112.6(7) . . ?
C6 N1 C2 119.67(6) . . ?
C6 N1 H1 117.4(6) . . ?
C2 N1 H1 122.9(6) . . ?
C7 N2 H6 117.6(8) . . ?
C7 N2 H7 121.9(9) . . ?
H6 N2 H7 120.2(12) . . ?
O2 C1 O1 125.92(6) . . ?
O2 C1 C1 119.67(4) . 2_556 ?
O1 C1 C1 114.42(4) . 2_556 ?
N1 C2 C3 121.58(6) . . ?
N1 C2 H2 118.0(7) . . ?
C3 C2 H2 120.4(7) . . ?
C2 C3 C4 118.90(6) . . ?
C2 C3 H3 120.2(8) . . ?
C4 C3 H3 120.9(8) . . ?
C5 C4 C3 119.12(6) . . ?
C5 C4 C7 122.19(6) . . ?
C3 C4 C7 118.68(5) . . ?
C6 C5 C4 118.48(6) . . ?
C6 C5 H4 116.5(7) . . ?
C4 C5 H4 125.0(7) . . ?
N1 C6 C5 122.24(6) . . ?
N1 C6 H5 114.1(7) . . ?
C5 C6 H5 123.7(7) . . ?
O3 C7 N2 123.43(6) . . ?
O3 C7 C4 119.61(6) . . ?
N2 C7 C4 116.96(5) . . ?

loop_
_geom_bond_atom_site_label_1
_geom_bond_atom_site_label_2
_geom_bond_distance
_geom_bond_site_symmetry_2
_geom_bond_publ_flag
O1 C1 1.2944(8) . ?
O1 H1 1.194(13) . ?
O2 C1 1.2221(8) . ?
O3 C7 1.2390(8) . ?
N1 C6 1.3382(8) . ?
N1 C2 1.3418(8) . ?
N1 H1 1.357(13) . ?
N2 C7 1.3333(8) . ?
N2 H6 0.922(13) . ?
N2 H7 0.895(14) . ?
C1 C1 1.5482(13) 2_556 ?
C2 C3 1.3851(9) . ?
C2 H2 0.953(13) . ?
C3 C4 1.3936(9) . ?
C3 H3 0.998(14) . ?
C4 C5 1.3916(9) . ?
C4 C7 1.5011(9) . ?
C5 C6 1.3834(9) . ?
C5 H4 0.989(13) . ?
C6 H5 0.976(12) . ?

loop_
_geom_hbond_atom_site_label_D
_geom_hbond_atom_site_label_H
_geom_hbond_atom_site_label_A
_geom_hbond_distance_DH
_geom_hbond_distance_HA
_geom_hbond_distance_DA
_geom_hbond_angle_DHA
_geom_hbond_site_symmetry_A
O1 H1 N1 1.194(13) 1.357(13) 2.5493(8) 176.3(12) .
